data_2014302
loop_
_publ_author_name
'Srinivasan, Bikshandarkoil R. '
'N\"ather, Christian'
'Bensch, Wolfgang'

_publ_section_title
;
 Bis[(+-)-<i>trans</i>-2-aminocyclohexylammonium]
 tetrathiomolybdate(VI) and <i>trans</i>-cyclohexane-1,4-diammonium
 tetrathiomolybdate(VI)
;
_journal_coeditor_code AV1276
_journal_issue 3
_journal_name_full 'Acta Crystallographica Section C'
_journal_page_first m98
_journal_page_last m101
_journal_paper_doi 10.1107/S0108270106001685
_journal_volume 62
_journal_year 2006
_chemical_formula_iupac '(C6 H16 N2) [Mo S4]'
_chemical_formula_moiety 'C6 H16 N2 2+, Mo S4 2-'
_chemical_formula_sum 'C6 H16 Mo N2 S4'
_chemical_formula_weight 340.39
_chemical_name_common
;
trans-cyclohexane-1,4-diammonium tetrathiomolybdate(VI)
;
_chemical_name_systematic
;
trans-cyclohexane-1,4-diammonium tetrathiomolybdate(VI)
;
_space_group_IT_number 2
_symmetry_cell_setting triclinic
_symmetry_space_group_name_Hall '-P 1'
_symmetry_space_group_name_H-M 'P -1'
_atom_sites_solution_hydrogens geom
_atom_sites_solution_primary direct
_atom_sites_solution_secondary difmap
_audit_creation_method SHELXL-97
_cell_angle_alpha 108.621(10)
_cell_angle_beta 92.564(10)
_cell_angle_gamma 106.240(10)
_cell_formula_units_Z 2
_cell_length_a 7.0045(12)
_cell_length_b 9.6833(18)
_cell_length_c 10.530(2)
_cell_measurement_reflns_used 84
_cell_measurement_temperature 293(2)
_cell_measurement_theta_max 38.5
_cell_measurement_theta_min 20
_cell_volume 642.7(2)
_computing_cell_refinement DIF4
_computing_data_collection 'DIF4 (Stoe & Cie, 1998)'
_computing_data_reduction 'REDU4 (Stoe & Cie, 1998)'
_computing_molecular_graphics 'XP in SHELXTL (Bruker, 1998)'
_computing_publication_material 'CIFTAB in SHELXTL'
_computing_structure_refinement 'SHELXL97 (Sheldrick, 1997)'
_computing_structure_solution 'SHELXS97 (Sheldrick, 1997)'
_diffrn_ambient_temperature 293(2)
_diffrn_measured_fraction_theta_full 0.999
_diffrn_measured_fraction_theta_max 0.999
_diffrn_measurement_device_type 'Stoe AED-II four-circle diffractometer'
_diffrn_measurement_method \w--\q
_diffrn_radiation_monochromator graphite
_diffrn_radiation_source 'fine-focus sealed tube'
_diffrn_radiation_type MoK\a
_diffrn_radiation_wavelength 0.71073
_diffrn_reflns_av_R_equivalents 0.0155
_diffrn_reflns_av_sigmaI/netI 0.0372
_diffrn_reflns_limit_h_max 9
_diffrn_reflns_limit_h_min -1
_diffrn_reflns_limit_k_max 13
_diffrn_reflns_limit_k_min -13
_diffrn_reflns_limit_l_max 14
_diffrn_reflns_limit_l_min -14
_diffrn_reflns_number 4363
_diffrn_reflns_theta_full 30.01
_diffrn_reflns_theta_max 30.01
_diffrn_reflns_theta_min 3.06
_diffrn_standards_decay_% 0
_diffrn_standards_interval_time 2h
_diffrn_standards_number 0
_exptl_absorpt_coefficient_mu 1.632
_exptl_absorpt_correction_T_max 0.887
_exptl_absorpt_correction_T_min 0.832
_exptl_absorpt_correction_type numerical
_exptl_absorpt_process_details '(X-SHAPE; Stoe & Cie, 1998)'
_exptl_crystal_colour red
_exptl_crystal_density_diffrn 1.759
_exptl_crystal_density_method 'not measured'
_exptl_crystal_description block
_exptl_crystal_F_000 344
_exptl_crystal_size_max 0.11
_exptl_crystal_size_mid 0.09
_exptl_crystal_size_min 0.07
_refine_diff_density_max 0.386
_refine_diff_density_min -0.448
_refine_ls_extinction_method none
_refine_ls_goodness_of_fit_ref 1.016
_refine_ls_hydrogen_treatment constr
_refine_ls_matrix_type full
_refine_ls_number_parameters 118
_refine_ls_number_reflns 3747
_refine_ls_number_restraints 0
_refine_ls_restrained_S_all 1.016
_refine_ls_R_factor_all 0.0456
_refine_ls_R_factor_gt 0.0219
_refine_ls_shift/su_max 0.001
_refine_ls_shift/su_mean 0.000
_refine_ls_structure_factor_coef Fsqd
_refine_ls_weighting_details 'calc w=1/[\s^2^(Fo^2^)+(0.0205P)^2^+0.1519P] where P=(Fo^2^+2Fc^2^)/3'
_refine_ls_weighting_scheme calc
_refine_ls_wR_factor_gt 0.0497
_refine_ls_wR_factor_ref 0.0531
_reflns_number_gt 2951
_reflns_number_total 3747
_reflns_threshold_expression I>2\s(I)
_cod_data_source_file av1276.cif
_cod_data_source_block II
_cod_database_code 2014302

loop_
_symmetry_equiv_pos_as_xyz
'x, y, z'
'-x, -y, -z'

loop_
_atom_site_type_symbol
_atom_site_label
_atom_site_fract_x
_atom_site_fract_y
_atom_site_fract_z
_atom_site_U_iso_or_equiv
_atom_site_adp_type
_atom_site_calc_flag
_atom_site_refinement_flags
_atom_site_occupancy
_atom_site_disorder_assembly
_atom_site_disorder_group
Mo Mo1 0.24692(3) 1.041268(18) 0.777136(17) 0.02342(5) Uani d . 1 . .
S S1 0.04174(8) 1.14316(6) 0.70573(5) 0.03018(11) Uani d . 1 . .
S S2 0.52881(8) 1.10993(7) 0.69860(6) 0.03471(12) Uani d . 1 . .
S S3 0.11410(9) 0.79079(6) 0.69828(6) 0.03552(12) Uani d . 1 . .
S S4 0.30328(9) 1.12716(7) 0.99767(5) 0.03840(13) Uani d . 1 . .
N N1 0.8349(3) 1.24124(18) 0.99412(18) 0.0309(4) Uani d . 1 . .
H H1N1 0.8849 1.2004 1.0472 0.046 Uiso calc R 1 . .
H H2N1 0.8970 1.2321 0.9214 0.046 Uiso calc R 1 . .
H H3N1 0.7039 1.1924 0.9683 0.046 Uiso calc R 1 . .
C C1 0.8669(3) 1.4085(2) 1.0711(2) 0.0295(4) Uani d . 1 . .
H H1 0.7932 1.4153 1.1487 0.035 Uiso calc R 1 . .
C C2 0.7838(3) 1.4826(2) 0.9836(2) 0.0331(4) Uani d . 1 . .
H H2A 0.7749 1.5805 1.0414 0.040 Uiso calc R 1 . .
H H2B 0.6487 1.4181 0.9407 0.040 Uiso calc R 1 . .
C C3 0.9102(3) 1.5083(2) 0.8743(2) 0.0336(4) Uani d . 1 . .
H H3A 0.8586 1.5678 0.8308 0.040 Uiso calc R 1 . .
H H3B 0.8966 1.4098 0.8059 0.040 Uiso calc R 1 . .
N N2 0.6899(3) 0.81815(19) 0.55111(19) 0.0351(4) Uani d . 1 . .
H H1N2 0.7007 0.8462 0.4784 0.053 Uiso calc R 1 . .
H H2N2 0.8097 0.8194 0.5842 0.053 Uiso calc R 1 . .
H H3N2 0.6452 0.8831 0.6138 0.053 Uiso calc R 1 . .
C C11 0.5455(3) 0.6599(2) 0.5123(2) 0.0278(4) Uani d . 1 . .
H H11 0.4134 0.6610 0.4786 0.033 Uiso calc R 1 . .
C C12 0.6147(4) 0.5502(2) 0.4000(2) 0.0352(5) Uani d . 1 . .
H H12A 0.7498 0.5538 0.4293 0.042 Uiso calc R 1 . .
H H12B 0.6175 0.5809 0.3208 0.042 Uiso calc R 1 . .
C C13 0.4728(3) 0.3871(2) 0.3633(2) 0.0317(4) Uani d . 1 . .
H H13A 0.3411 0.3812 0.3248 0.038 Uiso calc R 1 . .
H H13B 0.5233 0.3170 0.2958 0.038 Uiso calc R 1 . .

loop_
_atom_site_aniso_label
_atom_site_aniso_U_11
_atom_site_aniso_U_22
_atom_site_aniso_U_33
_atom_site_aniso_U_12
_atom_site_aniso_U_13
_atom_site_aniso_U_23
Mo1 0.02290(8) 0.02057(7) 0.02548(8) 0.00591(6) 0.00234(6) 0.00709(5)
S1 0.0275(2) 0.0276(2) 0.0380(3) 0.01124(19) 0.0045(2) 0.0124(2)
S2 0.0247(2) 0.0409(3) 0.0386(3) 0.0098(2) 0.0061(2) 0.0139(2)
S3 0.0404(3) 0.0215(2) 0.0407(3) 0.0066(2) -0.0021(2) 0.0092(2)
S4 0.0470(3) 0.0379(3) 0.0257(2) 0.0112(3) 0.0021(2) 0.0072(2)
N1 0.0320(9) 0.0229(8) 0.0366(9) 0.0045(7) 0.0029(7) 0.0123(7)
C1 0.0345(11) 0.0240(9) 0.0292(9) 0.0084(8) 0.0068(8) 0.0084(7)
C2 0.0269(10) 0.0243(9) 0.0463(12) 0.0090(8) -0.0010(9) 0.0098(8)
C3 0.0396(12) 0.0257(9) 0.0330(10) 0.0076(8) -0.0065(9) 0.0105(8)
N2 0.0411(10) 0.0228(8) 0.0363(9) 0.0036(7) -0.0005(8) 0.0096(7)
C11 0.0297(10) 0.0208(8) 0.0287(9) 0.0038(7) 0.0002(8) 0.0071(7)
C12 0.0420(12) 0.0293(10) 0.0301(10) 0.0049(9) 0.0125(9) 0.0089(8)
C13 0.0391(11) 0.0255(9) 0.0256(9) 0.0061(8) 0.0066(8) 0.0055(7)

loop_
_atom_type_symbol
_atom_type_description
_atom_type_scat_dispersion_real
_atom_type_scat_dispersion_imag
_atom_type_scat_source
C C 0.0033 0.0016 'International Tables Vol C Tables 4.2.6.8 and 6.1.1.4'
H H 0.0000 0.0000 'International Tables Vol C Tables 4.2.6.8 and 6.1.1.4'
N N 0.0061 0.0033 'International Tables Vol C Tables 4.2.6.8 and 6.1.1.4'
S S 0.1246 0.1234 'International Tables Vol C Tables 4.2.6.8 and 6.1.1.4'
Mo Mo -1.6832 0.6857 'International Tables Vol C Tables 4.2.6.8 and 6.1.1.4'

loop_
_geom_angle_atom_site_label_1
_geom_angle_atom_site_label_2
_geom_angle_atom_site_label_3
_geom_angle_site_symmetry_1
_geom_angle_site_symmetry_3
_geom_angle
_geom_angle_publ_flag
S4 Mo1 S1 . . 110.12(3) y
S4 Mo1 S2 . . 109.43(3) y
S1 Mo1 S2 . . 107.08(2) y
S4 Mo1 S3 . . 110.81(3) y
S1 Mo1 S3 . . 108.91(3) y
S2 Mo1 S3 . . 110.42(3) y
C1 N1 H1N1 . . 109.5 ?
C1 N1 H2N1 . . 109.5 ?
H1N1 N1 H2N1 . . 109.5 ?
C1 N1 H3N1 . . 109.5 ?
H1N1 N1 H3N1 . . 109.5 ?
H2N1 N1 H3N1 . . 109.5 ?
N1 C1 C2 . . 111.10(16) y
N1 C1 C3 . 2_787 110.18(17) y
C2 C1 C3 . 2_787 111.68(17) y
N1 C1 H1 . . 107.9 ?
C2 C1 H1 . . 107.9 ?
C3 C1 H1 2_787 . 107.9 ?
C1 C2 C3 . . 113.67(18) y
C1 C2 H2A . . 108.8 ?
C3 C2 H2A . . 108.8 ?
C1 C2 H2B . . 108.8 ?
C3 C2 H2B . . 108.8 ?
H2A C2 H2B . . 107.7 ?
C2 C3 C1 . 2_787 113.27(17) y
C2 C3 H3A . . 108.9 ?
C1 C3 H3A 2_787 . 108.9 ?
C2 C3 H3B . . 108.9 ?
C1 C3 H3B 2_787 . 108.9 ?
H3A C3 H3B . . 107.7 ?
C11 N2 H1N2 . . 109.5 ?
C11 N2 H2N2 . . 109.5 ?
H1N2 N2 H2N2 . . 109.5 ?
C11 N2 H3N2 . . 109.5 ?
H1N2 N2 H3N2 . . 109.5 ?
H2N2 N2 H3N2 . . 109.5 ?
N2 C11 C13 . 2_666 109.23(16) y
N2 C11 C12 . . 109.74(17) y
C13 C11 C12 2_666 . 112.12(17) y
N2 C11 H11 . . 108.6 ?
C13 C11 H11 2_666 . 108.6 ?
C12 C11 H11 . . 108.6 ?
C11 C12 C13 . . 110.20(17) y
C11 C12 H12A . . 109.6 ?
C13 C12 H12A . . 109.6 ?
C11 C12 H12B . . 109.6 ?
C13 C12 H12B . . 109.6 ?
H12A C12 H12B . . 108.1 ?
C11 C13 C12 2_666 . 110.70(16) y
C11 C13 H13A 2_666 . 109.5 ?
C12 C13 H13A . . 109.5 ?
C11 C13 H13B 2_666 . 109.5 ?
C12 C13 H13B . . 109.5 ?
H13A C13 H13B . . 108.1 ?

loop_
_geom_bond_atom_site_label_1
_geom_bond_atom_site_label_2
_geom_bond_site_symmetry_2
_geom_bond_distance
_geom_bond_publ_flag
Mo1 S4 . 2.1774(7) y
Mo1 S1 . 2.1851(6) y
Mo1 S2 . 2.1881(7) y
Mo1 S3 . 2.1955(7) y
N1 C1 . 1.507(2) y
N1 H1N1 . 0.8900 ?
N1 H2N1 . 0.8900 ?
N1 H3N1 . 0.8900 ?
C1 C2 . 1.520(3) y
C1 C3 2_787 1.529(3) y
C1 H1 . 0.9800 ?
C2 C3 . 1.524(3) y
C2 H2A . 0.9700 ?
C2 H2B . 0.9700 ?
C3 C1 2_787 1.529(3) y
C3 H3A . 0.9700 ?
C3 H3B . 0.9700 ?
N2 C11 . 1.495(2) y
N2 H1N2 . 0.8900 ?
N2 H2N2 . 0.8900 ?
N2 H3N2 . 0.8900 ?
C11 C13 2_666 1.517(3) y
C11 C12 . 1.517(3) y
C11 H11 . 0.9800 ?
C12 C13 . 1.526(3) y
C12 H12A . 0.9700 ?
C12 H12B . 0.9700 ?
C13 C11 2_666 1.517(3) y
C13 H13A . 0.9700 ?
C13 H13B . 0.9700 ?

loop_
_geom_hbond_atom_site_label_D
_geom_hbond_atom_site_label_H
_geom_hbond_atom_site_label_A
_geom_hbond_site_symmetry_A
_geom_hbond_distance_DH
_geom_hbond_distance_HA
_geom_hbond_distance_DA
_geom_hbond_angle_DHA
N1 H1N1 S3 2_677 0.89 2.65 3.3639(19) 137.5
N1 H1N1 S4 2_677 0.89 2.94 3.4559(18) 118.2
N1 H2N1 S1 1_655 0.89 2.52 3.398(2) 167.2
N1 H3N1 S4 . 0.89 2.75 3.581(2) 155.3
N1 H3N1 S2 . 0.89 2.81 3.3539(19) 120.7
N2 H1N2 S2 2_676 0.89 2.62 3.339(2) 138.7
N2 H1N2 S1 2_676 0.89 2.71 3.420(2) 137.2
N2 H2N2 S3 1_655 0.89 2.53 3.405(2) 169.7
N2 H3N2 S2 . 0.89 2.47 3.287(2) 152.8
